data_4511392
loop_
_publ_author_name
'Khrustalev, Victor N.'
'Sandhu, Bhupinder'
'Bentum, Samuel'
'Fonari, Alexandr'
'Krivoshein, Arcadius V.'
'Timofeeva, Tatiana V.'

_publ_section_title
;
 Absolute Configuration and Polymorphism of 2-Phenylbutyramide and
 \a-Methyl-\a-phenylsuccinimide
;
_journal_issue 7
_journal_name_full 'Crystal Growth &amp; Design'
_journal_page_first 3360
_journal_paper_doi 10.1021/cg500284q
_journal_volume 14
_journal_year 2014
_chemical_absolute_configuration ad
_chemical_formula_moiety 'C10 H13 N O'
_chemical_formula_sum 'C10 H13 N O'
_chemical_formula_weight 163.21
_chemical_name_systematic
; 
 ? 
;
_space_group_IT_number 1
_symmetry_cell_setting triclinic
_symmetry_space_group_name_Hall 'P 1'
_symmetry_space_group_name_H-M 'P 1'
_atom_sites_solution_hydrogens difmap
_atom_sites_solution_primary direct
_atom_sites_solution_secondary difmap
_audit_creation_method SHELXL-97
_cell_angle_alpha 96.3430(10)
_cell_angle_beta 102.9450(10)
_cell_angle_gamma 104.9380(10)
_cell_formula_units_Z 2
_cell_length_a 5.19410(10)
_cell_length_b 9.45310(10)
_cell_length_c 10.02320(10)
_cell_measurement_reflns_used 9353
_cell_measurement_temperature 100(2)
_cell_measurement_theta_max 71.65
_cell_measurement_theta_min 4.60
_cell_volume 455.971(12)
_computing_cell_refinement 'SAINT (Bruker, 2001)'
_computing_data_collection 'APEX2 (Bruker, 2005)'
_computing_data_reduction 'SAINT (Bruker, 2001)'
_computing_molecular_graphics 'SHELXTL (Sheldrick, 2008)'
_computing_publication_material 'SHELXTL (Sheldrick, 2008)'
_computing_structure_refinement 'SHELXTL (Sheldrick, 2008)'
_computing_structure_solution 'SHELXTL (Sheldrick, 2008)'
_diffrn_ambient_temperature 100(2)
_diffrn_measured_fraction_theta_full 0.973
_diffrn_measured_fraction_theta_max 0.973
_diffrn_measurement_device_type 'Bruker APEX-II CCD'
_diffrn_measurement_method '\f and \w scans'
_diffrn_radiation_monochromator graphite
_diffrn_radiation_source 'fine-focus sealed tube'
_diffrn_radiation_type CuK\a
_diffrn_radiation_wavelength 1.54178
_diffrn_reflns_av_R_equivalents 0.0218
_diffrn_reflns_av_sigmaI/netI 0.0275
_diffrn_reflns_limit_h_max 6
_diffrn_reflns_limit_h_min -6
_diffrn_reflns_limit_k_max 11
_diffrn_reflns_limit_k_min -11
_diffrn_reflns_limit_l_max 12
_diffrn_reflns_limit_l_min -12
_diffrn_reflns_number 10827
_diffrn_reflns_theta_full 70.00
_diffrn_reflns_theta_max 70.00
_diffrn_reflns_theta_min 4.60
_exptl_absorpt_coefficient_mu 0.607
_exptl_absorpt_correction_T_max 0.976
_exptl_absorpt_correction_T_min 0.848
_exptl_absorpt_correction_type multi-scan
_exptl_absorpt_process_details 'SADABS (Sheldrick, 2003)'
_exptl_crystal_colour colourless
_exptl_crystal_density_diffrn 1.189
_exptl_crystal_density_method 'not measured'
_exptl_crystal_description plate
_exptl_crystal_F_000 176
_exptl_crystal_size_max 0.28
_exptl_crystal_size_mid 0.24
_exptl_crystal_size_min 0.04
_refine_diff_density_max 0.172
_refine_diff_density_min -0.175
_refine_diff_density_rms 0.034
_refine_ls_abs_structure_details 'Flack H D (1983), Acta Cryst. A39, 876-881'
_refine_ls_abs_structure_Flack 0.09(18)
_refine_ls_extinction_method none
_refine_ls_goodness_of_fit_ref 1.001
_refine_ls_hydrogen_treatment mixed
_refine_ls_matrix_type full
_refine_ls_number_parameters 231
_refine_ls_number_reflns 2980
_refine_ls_number_restraints 3
_refine_ls_restrained_S_all 1.000
_refine_ls_R_factor_all 0.0290
_refine_ls_R_factor_gt 0.0288
_refine_ls_shift/su_max 0.000
_refine_ls_shift/su_mean 0.000
_refine_ls_structure_factor_coef Fsqd
_refine_ls_weighting_details 'calc w=1/[\s^2^(Fo^2^)+(0.044P)^2^+0.077P] where P=(Fo^2^+2Fc^2^)/3'
_refine_ls_weighting_scheme calc
_refine_ls_wR_factor_gt 0.0750
_refine_ls_wR_factor_ref 0.0755
_reflns_number_gt 2955
_reflns_number_total 2980
_reflns_threshold_expression I>2\s(I)
_cod_data_source_file cg500284q_si_001.cif
_cod_data_source_block (S)-1
_cod_depositor_comments
;
The following automatic conversions were performed:

'_symmetry_cell_setting' value 'Triclinic' changed to 'triclinic'
according to
/usr/data/users/saulius/crontab/automatic-downloads/rss-feeds/ACS/lib/dictionaries/cif_core.dic
dictionary named 'cif_core.dic' version 2.4.2 from 2011-04-26.

Automatic conversion script
Id: cif_fix_values 2281 2013-09-26 08:29:07Z andrius 

 Adding full bibliography for 4511390--4511397.cif.
;
_cod_original_cell_volume 455.970(11)
_cod_database_code 4511392

loop_
_symmetry_equiv_pos_as_xyz
'x, y, z'

loop_
_atom_site_label
_atom_site_type_symbol
_atom_site_fract_x
_atom_site_fract_y
_atom_site_fract_z
_atom_site_U_iso_or_equiv
_atom_site_adp_type
_atom_site_occupancy
_atom_site_symmetry_multiplicity
_atom_site_calc_flag
_atom_site_refinement_flags
O1 O 0.6117(2) 0.09355(12) 0.39341(11) 0.0260(2) Uani 1 1 d .
N1 N 1.0271(3) 0.07675(14) 0.37424(13) 0.0239(3) Uani 1 1 d .
H1A H 0.955(4) 0.004(2) 0.306(2) 0.029 Uiso 1 1 d .
H1B H 1.202(4) 0.105(2) 0.406(2) 0.029 Uiso 1 1 d .
C1 C 0.8668(3) 0.13458(15) 0.43609(13) 0.0209(3) Uani 1 1 d .
C2 C 1.0089(3) 0.25969(15) 0.56274(14) 0.0211(3) Uani 1 1 d .
H2 H 0.8800 0.2544 0.6239 0.025 Uiso 1 1 calc R
C3 C 1.2819(3) 0.24700(14) 0.65086(13) 0.0232(3) Uani 1 1 d .
H3A H 1.4141 0.2527 0.5928 0.028 Uiso 1 1 calc R
H3B H 1.3607 0.3328 0.7287 0.028 Uiso 1 1 calc R
C4 C 1.2516(4) 0.10379(17) 0.71013(15) 0.0330(3) Uani 1 1 d .
H4A H 1.4299 0.1059 0.7705 0.050 Uiso 1 1 calc R
H4B H 1.1909 0.0185 0.6338 0.050 Uiso 1 1 calc R
H4C H 1.1146 0.0948 0.7643 0.050 Uiso 1 1 calc R
C5 C 1.0476(3) 0.40979(15) 0.51474(13) 0.0211(3) Uani 1 1 d .
C6 C 1.2094(3) 0.44858(15) 0.42367(14) 0.0266(3) Uani 1 1 d .
H6 H 1.2945 0.3799 0.3893 0.032 Uiso 1 1 calc R
C7 C 1.2481(3) 0.58613(17) 0.38229(14) 0.0312(3) Uani 1 1 d .
H7 H 1.3605 0.6113 0.3206 0.037 Uiso 1 1 calc R
C8 C 1.1232(4) 0.68721(17) 0.43082(16) 0.0324(4) Uani 1 1 d .
H8 H 1.1491 0.7814 0.4026 0.039 Uiso 1 1 calc R
C9 C 0.9608(3) 0.64908(16) 0.52061(16) 0.0331(3) Uani 1 1 d .
H9 H 0.8744 0.7176 0.5540 0.040 Uiso 1 1 calc R
C10 C 0.9224(3) 0.51188(16) 0.56265(15) 0.0271(3) Uani 1 1 d .
H10 H 0.8100 0.4873 0.6245 0.033 Uiso 1 1 calc R
O1A O 0.7902(2) 0.84062(11) 0.13490(10) 0.0266(2) Uani 1 1 d .
N1A N 0.3688(3) 0.85635(14) 0.14419(13) 0.0240(3) Uani 1 1 d .
H1C H 0.189(5) 0.828(2) 0.110(2) 0.029 Uiso 1 1 d .
H1D H 0.451(4) 0.928(2) 0.218(2) 0.029 Uiso 1 1 d .
C1A C 0.5358(3) 0.79807(14) 0.08740(13) 0.0208(3) Uani 1 1 d .
C2A C 0.4000(3) 0.67270(15) -0.03908(13) 0.0209(3) Uani 1 1 d .
H2A H 0.2177 0.6846 -0.0866 0.025 Uiso 1 1 calc R
C3A C 0.5789(3) 0.68369(14) -0.14243(13) 0.0245(3) Uani 1 1 d .
H3C H 0.7606 0.6727 -0.0965 0.029 Uiso 1 1 calc R
H3D H 0.4894 0.6006 -0.2223 0.029 Uiso 1 1 calc R
C4A C 0.6237(4) 0.83046(18) -0.19610(16) 0.0368(4) Uani 1 1 d .
H4D H 0.7334 0.8301 -0.2639 0.055 Uiso 1 1 calc R
H4E H 0.7219 0.9129 -0.1181 0.055 Uiso 1 1 calc R
H4F H 0.4445 0.8427 -0.2408 0.055 Uiso 1 1 calc R
C5A C 0.3477(3) 0.52268(15) 0.00829(13) 0.0218(3) Uani 1 1 d .
C6A C 0.0890(3) 0.41839(15) -0.03904(14) 0.0261(3) Uani 1 1 d .
H6A H -0.0567 0.4422 -0.0994 0.031 Uiso 1 1 calc R
C7A C 0.0402(3) 0.27966(17) 0.00078(16) 0.0324(3) Uani 1 1 d .
H7A H -0.1380 0.2096 -0.0319 0.039 Uiso 1 1 calc R
C8A C 0.2520(4) 0.24366(18) 0.08823(17) 0.0336(4) Uani 1 1 d .
H8A H 0.2195 0.1487 0.1151 0.040 Uiso 1 1 calc R
C9A C 0.5101(3) 0.34599(17) 0.13619(14) 0.0316(3) Uani 1 1 d .
H9A H 0.6551 0.3214 0.1963 0.038 Uiso 1 1 calc R
C10A C 0.5588(3) 0.48490(16) 0.09694(13) 0.0267(3) Uani 1 1 d .
H10A H 0.7370 0.5548 0.1306 0.032 Uiso 1 1 calc R

loop_
_atom_site_aniso_label
_atom_site_aniso_U_11
_atom_site_aniso_U_22
_atom_site_aniso_U_33
_atom_site_aniso_U_23
_atom_site_aniso_U_13
_atom_site_aniso_U_12
O1 0.0166(5) 0.0285(5) 0.0281(5) -0.0057(4) 0.0033(4) 0.0047(4)
N1 0.0151(6) 0.0258(6) 0.0254(6) -0.0067(5) 0.0028(5) 0.0035(5)
C1 0.0189(8) 0.0198(6) 0.0227(6) 0.0022(5) 0.0046(5) 0.0050(6)
C2 0.0185(8) 0.0210(7) 0.0217(6) -0.0014(5) 0.0053(5) 0.0043(6)
C3 0.0208(7) 0.0220(6) 0.0226(6) -0.0012(5) 0.0018(5) 0.0048(5)
C4 0.0397(9) 0.0258(7) 0.0289(7) 0.0025(5) 0.0010(6) 0.0097(6)
C5 0.0166(7) 0.0225(7) 0.0197(6) -0.0013(5) -0.0003(5) 0.0044(6)
C6 0.0290(8) 0.0278(7) 0.0236(6) 0.0016(5) 0.0064(5) 0.0109(6)
C7 0.0359(9) 0.0329(8) 0.0251(6) 0.0066(5) 0.0081(6) 0.0100(7)
C8 0.0371(10) 0.0275(8) 0.0304(7) 0.0056(6) 0.0022(6) 0.0115(7)
C9 0.0324(9) 0.0255(7) 0.0416(8) -0.0006(6) 0.0072(6) 0.0135(7)
C10 0.0226(8) 0.0261(6) 0.0307(6) -0.0017(5) 0.0069(5) 0.0067(6)
O1A 0.0164(6) 0.0299(6) 0.0289(5) -0.0066(4) 0.0028(4) 0.0064(4)
N1A 0.0168(7) 0.0246(6) 0.0272(6) -0.0036(5) 0.0038(5) 0.0051(5)
C1A 0.0181(7) 0.0197(7) 0.0228(6) 0.0001(5) 0.0040(5) 0.0056(6)
C2A 0.0159(7) 0.0213(7) 0.0231(6) -0.0001(5) 0.0021(5) 0.0056(6)
C3A 0.0243(7) 0.0212(6) 0.0252(6) -0.0015(5) 0.0061(5) 0.0044(6)
C4A 0.0501(11) 0.0256(7) 0.0333(7) 0.0038(5) 0.0153(7) 0.0056(7)
C5A 0.0232(8) 0.0216(7) 0.0212(6) -0.0012(5) 0.0078(5) 0.0077(6)
C6A 0.0235(8) 0.0252(7) 0.0270(6) -0.0012(5) 0.0063(5) 0.0055(6)
C7A 0.0335(9) 0.0248(7) 0.0365(7) -0.0006(6) 0.0136(6) 0.0028(6)
C8A 0.0478(11) 0.0262(8) 0.0337(8) 0.0083(6) 0.0206(7) 0.0129(8)
C9A 0.0396(10) 0.0361(8) 0.0260(6) 0.0085(6) 0.0114(6) 0.0190(7)
C10A 0.0258(8) 0.0303(7) 0.0242(6) 0.0027(5) 0.0061(5) 0.0099(6)

loop_
_atom_type_symbol
_atom_type_description
_atom_type_scat_dispersion_real
_atom_type_scat_dispersion_imag
_atom_type_scat_source
C C 0.0181 0.0091 'International Tables Vol C Tables 4.2.6.8 and 6.1.1.4'
H H 0.0000 0.0000 'International Tables Vol C Tables 4.2.6.8 and 6.1.1.4'
N N 0.0311 0.0180 'International Tables Vol C Tables 4.2.6.8 and 6.1.1.4'
O O 0.0492 0.0322 'International Tables Vol C Tables 4.2.6.8 and 6.1.1.4'

loop_
_geom_angle_atom_site_label_1
_geom_angle_atom_site_label_2
_geom_angle_atom_site_label_3
_geom_angle
C1 N1 H1A 120.1(13)
C1 N1 H1B 121.2(13)
H1A N1 H1B 118.5(18)
O1 C1 N1 122.56(13)
O1 C1 C2 119.82(12)
N1 C1 C2 117.60(13)
C5 C2 C1 109.20(11)
C5 C2 C3 111.37(11)
C1 C2 C3 114.31(11)
C5 C2 H2 107.2
C1 C2 H2 107.2
C3 C2 H2 107.2
C4 C3 C2 113.62(12)
C4 C3 H3A 108.8
C2 C3 H3A 108.8
C4 C3 H3B 108.8
C2 C3 H3B 108.8
H3A C3 H3B 107.7
C3 C4 H4A 109.5
C3 C4 H4B 109.5
H4A C4 H4B 109.5
C3 C4 H4C 109.5
H4A C4 H4C 109.5
H4B C4 H4C 109.5
C6 C5 C10 118.45(13)
C6 C5 C2 121.10(12)
C10 C5 C2 120.45(13)
C7 C6 C5 120.93(13)
C7 C6 H6 119.5
C5 C6 H6 119.5
C6 C7 C8 120.21(14)
C6 C7 H7 119.9
C8 C7 H7 119.9
C9 C8 C7 119.19(14)
C9 C8 H8 120.4
C7 C8 H8 120.4
C8 C9 C10 120.79(13)
C8 C9 H9 119.6
C10 C9 H9 119.6
C9 C10 C5 120.43(14)
C9 C10 H10 119.8
C5 C10 H10 119.8
C1A N1A H1C 122.7(13)
C1A N1A H1D 115.9(12)
H1C N1A H1D 121.3(17)
O1A C1A N1A 122.23(13)
O1A C1A C2A 120.60(12)
N1A C1A C2A 117.16(13)
C5A C2A C1A 109.83(11)
C5A C2A C3A 111.97(11)
C1A C2A C3A 110.33(12)
C5A C2A H2A 108.2
C1A C2A H2A 108.2
C3A C2A H2A 108.2
C4A C3A C2A 112.90(11)
C4A C3A H3C 109.0
C2A C3A H3C 109.0
C4A C3A H3D 109.0
C2A C3A H3D 109.0
H3C C3A H3D 107.8
C3A C4A H4D 109.5
C3A C4A H4E 109.5
H4D C4A H4E 109.5
C3A C4A H4F 109.5
H4D C4A H4F 109.5
H4E C4A H4F 109.5
C6A C5A C10A 118.46(13)
C6A C5A C2A 120.34(12)
C10A C5A C2A 121.17(13)
C5A C6A C7A 120.93(13)
C5A C6A H6A 119.5
C7A C6A H6A 119.5
C8A C7A C6A 119.90(15)
C8A C7A H7A 120.0
C6A C7A H7A 120.0
C9A C8A C7A 119.88(14)
C9A C8A H8A 120.1
C7A C8A H8A 120.1
C8A C9A C10A 120.29(13)
C8A C9A H9A 119.9
C10A C9A H9A 119.9
C9A C10A C5A 120.53(14)
C9A C10A H10A 119.7
C5A C10A H10A 119.7

loop_
_geom_bond_atom_site_label_1
_geom_bond_atom_site_label_2
_geom_bond_distance
O1 C1 1.2380(17)
N1 C1 1.3294(18)
N1 H1A 0.86(2)
N1 H1B 0.85(2)
C1 C2 1.5341(18)
C2 C5 1.5272(19)
C2 C3 1.5345(18)
C2 H2 1.0000
C3 C4 1.5232(19)
C3 H3A 0.9900
C3 H3B 0.9900
C4 H4A 0.9800
C4 H4B 0.9800
C4 H4C 0.9800
C5 C6 1.390(2)
C5 C10 1.3953(19)
C6 C7 1.3874(19)
C6 H6 0.9500
C7 C8 1.389(2)
C7 H7 0.9500
C8 C9 1.381(2)
C8 H8 0.9500
C9 C10 1.387(2)
C9 H9 0.9500
C10 H10 0.9500
O1A C1A 1.2396(17)
N1A C1A 1.3333(18)
N1A H1C 0.88(2)
N1A H1D 0.89(2)
C1A C2A 1.5316(18)
C2A C5A 1.5226(19)
C2A C3A 1.5341(19)
C2A H2A 1.0000
C3A C4A 1.5241(19)
C3A H3C 0.9900
C3A H3D 0.9900
C4A H4D 0.9800
C4A H4E 0.9800
C4A H4F 0.9800
C5A C6A 1.390(2)
C5A C10A 1.3981(19)
C6A C7A 1.390(2)
C6A H6A 0.9500
C7A C8A 1.386(2)
C7A H7A 0.9500
C8A C9A 1.380(2)
C8A H8A 0.9500
C9A C10A 1.3895(19)
C9A H9A 0.9500
C10A H10A 0.9500

loop_
_geom_hbond_atom_site_label_D
_geom_hbond_atom_site_label_H
_geom_hbond_atom_site_label_A
_geom_hbond_site_symmetry_A
_geom_hbond_distance_DH
_geom_hbond_distance_HA
_geom_hbond_distance_DA
_geom_hbond_angle_DHA
N1 H1A O1A 1_545 0.86(2) 2.03(2) 2.8861(15) 177(2)
N1 H1B O1 1_655 0.85(2) 2.19(2) 2.9610(16) 151(2)
N1A H1C O1A 1_455 0.88(2) 2.17(2) 2.9504(16) 148(2)
N1A H1D O1 1_565 0.89(2) 2.07(2) 2.9583(15) 175(2)

loop_
_geom_torsion_atom_site_label_1
_geom_torsion_atom_site_label_2
_geom_torsion_atom_site_label_3
_geom_torsion_atom_site_label_4
_geom_torsion
O1 C1 C2 C5 -85.34(16)
N1 C1 C2 C5 93.07(14)
O1 C1 C2 C3 149.15(13)
N1 C1 C2 C3 -32.44(17)
C5 C2 C3 C4 175.93(11)
C1 C2 C3 C4 -59.71(15)
C1 C2 C5 C6 -61.86(17)
C3 C2 C5 C6 65.33(16)
C1 C2 C5 C10 118.66(14)
C3 C2 C5 C10 -114.15(14)
C10 C5 C6 C7 0.7(2)
C2 C5 C6 C7 -178.82(13)
C5 C6 C7 C8 -0.5(2)
C6 C7 C8 C9 0.1(2)
C7 C8 C9 C10 0.1(2)
C8 C9 C10 C5 0.0(2)
C6 C5 C10 C9 -0.4(2)
C2 C5 C10 C9 179.06(13)
O1A C1A C2A C5A 87.15(16)
N1A C1A C2A C5A -91.78(14)
O1A C1A C2A C3A -36.76(17)
N1A C1A C2A C3A 144.32(13)
C5A C2A C3A C4A 177.52(11)
C1A C2A C3A C4A -59.82(15)
C1A C2A C5A C6A 129.82(13)
C3A C2A C5A C6A -107.24(14)
C1A C2A C5A C10A -51.85(16)
C3A C2A C5A C10A 71.09(16)
C10A C5A C6A C7A 0.1(2)
C2A C5A C6A C7A 178.47(12)
C5A C6A C7A C8A -0.4(2)
C6A C7A C8A C9A 0.4(2)
C7A C8A C9A C10A -0.1(2)
C8A C9A C10A C5A -0.1(2)
C6A C5A C10A C9A 0.18(19)
C2A C5A C10A C9A -178.19(12)
